data_4322945
loop_
_publ_author_name
'Gerd W. Rabe'
'Henrike Heise'
'Glenn P. A. Yap'
'Louise M. Liable-Sands'
'Ilia A. Guzei'
'Arnold L. Rheingold'

_publ_contact_author
;
        Rabe, Gerd W.
        Technische Universitat Munchen
        Anorganisch-Chemisches Institut
        Lichtenbergstr. 4
        85747 Garching
;
_publ_contact_author_email g.rabe@lrz.tu-muenchen.de
_publ_contact_author_fax 011-49-89-3209-3125
_publ_contact_author_phone 011-49-89-3209-3085
_publ_section_title
;
 Molecular Structures of the Heavier Alkali Metal Salts of
 Supermesitylphosphane: A Systematic Investigation
;
_journal_name_full 'Inorganic Chemistry'
_journal_page_first 4235
_journal_page_last 4245
_journal_paper_doi 10.1021/ic971178y
_journal_volume 37
_journal_year 1998
_chemical_formula_sum 'C39.5 H63.5 Cs2 P2'
_chemical_formula_weight 866.16
_chemical_name_systematic
; 
(9) 
;
_space_group_IT_number 2
_symmetry_cell_setting monoclinic
_symmetry_space_group_name_Hall '-P 1'
_symmetry_space_group_name_H-M 'P -1'
_atom_sites_solution_hydrogens geom
_atom_sites_solution_primary direct
_atom_sites_solution_secondary difmap
_audit_creation_method SHELXL
_cell_angle_alpha 70.57(3)
_cell_angle_beta 71.85(3)
_cell_angle_gamma 72.93(2)
_cell_formula_units_Z 2
_cell_length_a 11.147(4)
_cell_length_b 14.615(4)
_cell_length_c 14.806(5)
_cell_measurement_temperature 293(2)
_cell_volume 2112.4(13)
_computing_cell_refinement Siemens/XSCANS
_computing_data_collection Siemens/XSCANS
_computing_data_reduction Siemens/XSCANS
_computing_molecular_graphics XP
_computing_publication_material XCIF
_computing_structure_refinement 'SHELXL-5.03 (Sheldrick, 1994)'
_computing_structure_solution 'SHELXL-5.03 (Sheldrick, 1994)'
_diffrn_ambient_temperature 293(2)
_diffrn_measurement_device 'Siemens P4'
_diffrn_measurement_method omega
_diffrn_radiation_monochromator graphite
_diffrn_radiation_source 'fine-focus sealed tube'
_diffrn_radiation_type MoK\a
_diffrn_radiation_wavelength 0.71073
_diffrn_reflns_av_R_equivalents 0.0375
_diffrn_reflns_av_sigmaI/netI 0.0900
_diffrn_reflns_limit_h_max 11
_diffrn_reflns_limit_h_min -1
_diffrn_reflns_limit_k_max 15
_diffrn_reflns_limit_k_min -14
_diffrn_reflns_limit_l_max 15
_diffrn_reflns_limit_l_min -15
_diffrn_reflns_number 6485
_diffrn_reflns_theta_max 22.50
_diffrn_reflns_theta_min 2.13
_diffrn_standards_decay_% <1%
_diffrn_standards_interval_count 197
_diffrn_standards_number 3
_exptl_absorpt_coefficient_mu 1.825
_exptl_absorpt_correction_T_max 0.586
_exptl_absorpt_correction_T_min 0.450
_exptl_absorpt_correction_type psi
_exptl_crystal_colour yellow
_exptl_crystal_density_diffrn 1.362
_exptl_crystal_description rod
_exptl_crystal_F_000 881
_exptl_crystal_size_max 0.3
_exptl_crystal_size_mid 0.15
_exptl_crystal_size_min 0.15
_refine_diff_density_max 0.489
_refine_diff_density_min -0.864
_refine_diff_density_rms 0.088
_refine_ls_extinction_method none
_refine_ls_goodness_of_fit_all 1.059
_refine_ls_goodness_of_fit_obs 1.148
_refine_ls_hydrogen_treatment 'idealized contributions'
_refine_ls_matrix_type full
_refine_ls_number_parameters 405
_refine_ls_number_reflns 5462
_refine_ls_number_restraints 2
_refine_ls_restrained_S_all 1.059
_refine_ls_restrained_S_obs 1.148
_refine_ls_R_factor_all 0.1143
_refine_ls_R_factor_obs 0.0513
_refine_ls_shift/esd_max 0.029
_refine_ls_shift/esd_mean 0.001
_refine_ls_structure_factor_coef Fsqd
_refine_ls_weighting_details 'w=1/[\s^2^(Fo^2^)+(0.1000P)^2^+0.0000P] where P=(Fo^2^+2Fc^2^)/3'
_refine_ls_weighting_scheme calc
_refine_ls_wR_factor_all 0.1177
_refine_ls_wR_factor_obs 0.0947
_reflns_number_observed 3175
_reflns_number_total 5462
_reflns_observed_criterion >2sigma(I)
_cod_data_source_file ic971178y_7.cif
_cod_data_source_block rabv
_cod_depositor_comments
;
The following automatic conversions were performed:

'_refine_ls_weighting_scheme' value 'calc
w=1/[\s^2^(Fo^2^)+(0.1000P)^2^+0.0000P] where P=(Fo^2^+2Fc^2^)/3' was
changed to 'calc'. New tag '_refine_ls_weighting_details' was
created. The value of the new tag was set to
'w=1/[\s^2^(Fo^2^)+(0.1000P)^2^+0.0000P] where P=(Fo^2^+2Fc^2^)/3'.

Automatic conversion script
Id: cif_fix_values 3143 2015-03-26 13:38:13Z robertas 
;
_cod_original_cell_volume 2112.5(12)
_cod_original_formula_sum 'C39.50 H63.50 Cs2 P2'
_cod_database_code 4322945

loop_
_symmetry_equiv_pos_as_xyz
'x, y, z'
'-x, -y, -z'

loop_
_atom_site_aniso_label
_atom_site_aniso_U_11
_atom_site_aniso_U_22
_atom_site_aniso_U_33
_atom_site_aniso_U_23
_atom_site_aniso_U_13
_atom_site_aniso_U_12
Cs1 0.0868(6) 0.0576(5) 0.0463(5) 0.0000(4) -0.0049(4) 0.0150(4)
Cs2 0.0731(6) 0.0496(4) 0.0602(5) -0.0009(3) -0.0181(4) -0.0069(4)
P1 0.074(2) 0.065(2) 0.048(2) -0.029(2) 0.004(2) -0.021(2)
P2 0.061(2) 0.070(2) 0.075(2) -0.019(2) 0.011(2) -0.011(2)
C1 0.054(7) 0.030(5) 0.028(5) -0.006(4) -0.005(5) 0.000(5)
C2 0.054(7) 0.032(5) 0.035(5) -0.006(4) -0.018(5) -0.007(5)
C3 0.033(6) 0.035(5) 0.046(6) -0.017(5) 0.002(5) -0.005(4)
C4 0.054(7) 0.036(5) 0.028(5) -0.010(4) -0.013(5) -0.008(5)
C5 0.038(6) 0.040(5) 0.042(6) -0.015(5) -0.009(5) -0.008(5)
C6 0.027(5) 0.036(5) 0.040(5) -0.010(4) -0.007(4) -0.007(4)
C7 0.047(7) 0.054(6) 0.078(8) -0.027(6) -0.030(6) -0.006(5)
C8 0.061(8) 0.055(7) 0.089(9) -0.027(6) -0.025(7) -0.015(6)
C9 0.044(8) 0.116(11) 0.138(13) -0.072(10) -0.003(8) -0.031(8)
C10 0.133(13) 0.067(8) 0.135(13) -0.030(8) -0.104(11) 0.005(8)
C11 0.047(6) 0.051(6) 0.043(6) -0.025(5) -0.009(5) -0.009(5)
C12 0.101(10) 0.079(8) 0.040(6) -0.019(6) -0.020(7) -0.005(7)
C13 0.054(7) 0.045(6) 0.068(7) -0.028(5) -0.009(6) 0.005(5)
C14 0.080(9) 0.071(8) 0.098(10) -0.059(7) -0.020(8) -0.007(7)
C15 0.034(6) 0.052(6) 0.058(7) -0.022(5) -0.003(5) -0.007(5)
C16 0.053(8) 0.111(11) 0.075(9) -0.035(8) 0.008(7) -0.033(7)
C17 0.060(8) 0.073(9) 0.114(11) -0.023(8) -0.005(8) 0.019(7)
C18 0.034(7) 0.153(13) 0.095(10) -0.060(10) -0.016(7) -0.014(7)
C19 0.048(7) 0.038(6) 0.050(6) -0.008(5) -0.005(5) -0.005(5)
C20 0.054(7) 0.031(5) 0.041(6) -0.005(4) -0.004(5) -0.003(5)
C21 0.059(7) 0.035(5) 0.052(6) -0.007(5) -0.029(6) -0.010(5)
C22 0.042(6) 0.031(5) 0.041(6) -0.003(4) -0.012(5) -0.011(5)
C23 0.053(7) 0.033(5) 0.036(5) -0.006(4) -0.013(5) -0.011(5)
C24 0.044(7) 0.036(6) 0.053(6) -0.004(5) -0.016(5) -0.009(5)
C25 0.083(9) 0.046(7) 0.060(7) -0.014(6) -0.007(7) -0.005(6)
C26 0.152(14) 0.099(10) 0.053(8) -0.038(7) -0.010(9) -0.027(10)
C27 0.140(14) 0.102(11) 0.110(12) -0.068(10) -0.013(10) -0.042(10)
C28 0.119(12) 0.043(7) 0.119(11) -0.038(7) -0.020(10) 0.016(7)
C29 0.060(7) 0.038(6) 0.051(6) -0.012(5) -0.004(6) -0.013(5)
C30 0.086(10) 0.142(13) 0.049(8) -0.012(8) 0.009(7) -0.030(9)
C31 0.062(9) 0.112(12) 0.163(15) -0.068(11) 0.006(9) -0.040(8)
C32 0.062(9) 0.074(9) 0.124(12) 0.002(8) -0.007(8) 0.016(7)
C33 0.058(7) 0.041(6) 0.070(7) -0.003(5) -0.021(6) -0.013(5)
C34 0.083(10) 0.096(10) 0.103(10) -0.046(9) -0.018(8) -0.043(8)
C35 0.071(9) 0.069(8) 0.117(11) -0.004(8) -0.049(8) -0.015(7)
C36 0.065(8) 0.044(7) 0.120(11) -0.002(7) -0.020(8) -0.017(6)
C37 0.070(10) 0.101(12) 0.095(11) -0.032(9) -0.038(9) -0.016(9)
C38 0.069(10) 0.136(15) 0.102(12) -0.075(12) -0.019(9) -0.007(10)
C39 0.070(10) 0.127(13) 0.088(10) -0.042(11) -0.028(8) -0.009(10)
C40 0.043(15) 0.103(22) 0.110(21) -0.049(18) -0.019(14) -0.009(14)

loop_
_atom_site_label
_atom_site_type_symbol
_atom_site_fract_x
_atom_site_fract_y
_atom_site_fract_z
_atom_site_U_iso_or_equiv
_atom_site_thermal_displace_type
_atom_site_occupancy
_atom_site_calc_flag
_atom_site_refinement_flags
_atom_site_disorder_group
Cs1 Cs -0.15113(8) 1.07624(5) 0.62289(5) 0.0768(3) Uani 1 d . .
Cs2 Cs -0.24546(7) 1.46148(5) 0.39279(5) 0.0654(3) Uani 1 d . .
P1 P -0.0156(3) 1.2085(2) 0.3803(2) 0.0616(9) Uani 1 d D .
P2 P -0.3835(3) 1.3218(3) 0.6321(3) 0.0762(11) Uani 1 d D .
C1 C 0.0587(10) 1.1622(6) 0.2705(6) 0.041(3) Uani 1 d . .
C2 C 0.1934(10) 1.1539(6) 0.2224(6) 0.039(2) Uani 1 d . .
C3 C 0.2486(9) 1.0941(6) 0.1577(7) 0.040(2) Uani 1 d . .
H3A H 0.3368(9) 1.0866(6) 0.1293(7) 0.048 Uiso 1 calc R .
C4 C 0.1778(10) 1.0442(6) 0.1328(6) 0.038(2) Uani 1 d . .
C5 C 0.0459(9) 1.0640(6) 0.1712(7) 0.039(2) Uani 1 d . .
H5A H -0.0042(9) 1.0360(6) 0.1524(7) 0.047 Uiso 1 calc R .
C6 C -0.0164(8) 1.1222(6) 0.2352(7) 0.034(2) Uani 1 d . .
C7 C 0.2859(10) 1.2076(8) 0.2350(8) 0.055(3) Uani 1 d . .
C8 C 0.2249(11) 1.3186(7) 0.2229(9) 0.064(3) Uani 1 d . .
H8A H 0.2023(11) 1.3469(7) 0.1603(9) 0.096 Uiso 1 calc R .
H8B H 0.2857(11) 1.3518(7) 0.2258(9) 0.096 Uiso 1 calc R .
H8C H 0.1487(11) 1.3265(7) 0.2748(9) 0.096 Uiso 1 calc R .
C9 C 0.4136(11) 1.2039(10) 0.1529(11) 0.091(5) Uani 1 d . .
H9A H 0.4570(11) 1.1360(10) 0.1564(11) 0.136 Uiso 1 calc R .
H9B H 0.4684(11) 1.2382(10) 0.1623(11) 0.136 Uiso 1 calc R .
H9C H 0.3940(11) 1.2353(10) 0.0895(11) 0.136 Uiso 1 calc R .
C10 C 0.3244(15) 1.1585(9) 0.3346(11) 0.100(5) Uani 1 d . .
H10A H 0.3622(15) 1.0894(9) 0.3399(11) 0.149 Uiso 1 calc R .
H10B H 0.2491(15) 1.1651(9) 0.3876(11) 0.149 Uiso 1 calc R .
H10C H 0.3860(15) 1.1905(9) 0.3384(11) 0.149 Uiso 1 calc R .
C11 C 0.2479(9) 0.9758(7) 0.0645(7) 0.045(3) Uani 1 d . .
C12 C 0.2746(13) 1.0405(9) -0.0416(7) 0.075(4) Uani 1 d . .
H12A H 0.3256(13) 1.0859(9) -0.0475(7) 0.113 Uiso 1 calc R .
H12B H 0.1942(13) 1.0773(9) -0.0585(7) 0.113 Uiso 1 calc R .
H12C H 0.3207(13) 0.9991(9) -0.0853(7) 0.113 Uiso 1 calc R .
C13 C 0.3758(10) 0.9152(7) 0.0874(8) 0.057(3) Uani 1 d . .
H13A H 0.4289(10) 0.9589(7) 0.0817(8) 0.085 Uiso 1 calc R .
H13B H 0.4187(10) 0.8754(7) 0.0417(8) 0.085 Uiso 1 calc R .
H13C H 0.3608(10) 0.8728(7) 0.1534(8) 0.085 Uiso 1 calc R .
C14 C 0.1672(12) 0.9041(8) 0.0744(9) 0.075(4) Uani 1 d . .
H14A H 0.0853(12) 0.9407(8) 0.0603(9) 0.113 Uiso 1 calc R .
H14B H 0.1537(12) 0.8618(8) 0.1405(9) 0.113 Uiso 1 calc R .
H14C H 0.2115(12) 0.8644(8) 0.0289(9) 0.113 Uiso 1 calc R .
C15 C -0.1652(9) 1.1372(7) 0.2671(7) 0.048(3) Uani 1 d . .
C16 C -0.2101(11) 1.0762(10) 0.3726(9) 0.079(4) Uani 1 d . .
H16A H -0.1794(11) 1.0945(10) 0.4166(9) 0.119 Uiso 1 calc R .
H16B H -0.1763(11) 1.0068(10) 0.3766(9) 0.119 Uiso 1 calc R .
H16C H -0.3027(11) 1.0887(10) 0.3909(9) 0.119 Uiso 1 calc R .
C17 C -0.2281(12) 1.2476(9) 0.2554(10) 0.094(5) Uani 1 d . .
H17A H -0.1972(12) 1.2732(9) 0.2939(10) 0.141 Uiso 1 calc R .
H17B H -0.3202(12) 1.2554(9) 0.2779(10) 0.141 Uiso 1 calc R .
H17C H -0.2063(12) 1.2834(9) 0.1873(10) 0.141 Uiso 1 calc R .
C18 C -0.2187(10) 1.1024(11) 0.2042(10) 0.088(4) Uani 1 d . .
H18A H -0.1939(10) 1.1381(11) 0.1363(10) 0.131 Uiso 1 calc R .
H18B H -0.3112(10) 1.1145(11) 0.2254(10) 0.131 Uiso 1 calc R .
H18C H -0.1847(10) 1.0326(11) 0.2111(10) 0.131 Uiso 1 calc R .
C19 C -0.5448(10) 1.3315(7) 0.7119(7) 0.049(3) Uani 1 d . .
C20 C -0.6351(10) 1.2859(7) 0.7022(7) 0.046(3) Uani 1 d . .
C21 C -0.7614(10) 1.2960(7) 0.7601(7) 0.046(3) Uani 1 d . .
H21A H -0.8185(10) 1.2677(7) 0.7494(7) 0.055 Uiso 1 calc R .
C22 C -0.8051(9) 1.3456(6) 0.8318(7) 0.039(2) Uani 1 d . .
C23 C -0.7195(10) 1.3887(6) 0.8432(7) 0.041(2) Uani 1 d . .
H23A H -0.7477(10) 1.4232(6) 0.8912(7) 0.049 Uiso 1 calc R .
C24 C -0.5909(9) 1.3844(7) 0.7868(7) 0.045(3) Uani 1 d . .
C25 C -0.6044(12) 1.2228(8) 0.6281(8) 0.068(4) Uani 1 d . .
C26 C -0.5686(16) 1.2840(10) 0.5202(8) 0.100(5) Uani 1 d . .
H26A H -0.4971(16) 1.3128(10) 0.5110(8) 0.149 Uiso 1 calc R .
H26B H -0.6414(16) 1.3358(10) 0.5051(8) 0.149 Uiso 1 calc R .
H26C H -0.5449(16) 1.2415(10) 0.4772(8) 0.149 Uiso 1 calc R .
C27 C -0.7180(16) 1.1820(11) 0.6319(11) 0.107(5) Uani 1 d . .
H27A H -0.7470(16) 1.1424(11) 0.6974(11) 0.161 Uiso 1 calc R .
H27B H -0.6910(16) 1.1418(11) 0.5864(11) 0.161 Uiso 1 calc R .
H27C H -0.7874(16) 1.2362(11) 0.6143(11) 0.161 Uiso 1 calc R .
C28 C -0.4956(14) 1.1307(8) 0.6533(10) 0.099(5) Uani 1 d . .
H28A H -0.4213(14) 1.1521(8) 0.6519(10) 0.149 Uiso 1 calc R .
H28B H -0.4728(14) 1.0934(8) 0.6057(10) 0.149 Uiso 1 calc R .
H28C H -0.5255(14) 1.0897(8) 0.7179(10) 0.149 Uiso 1 calc R .
C29 C -0.9437(10) 1.3588(7) 0.8948(7) 0.051(3) Uani 1 d . .
C30 C -0.9447(13) 1.3322(11) 1.0031(8) 0.101(5) Uani 1 d . .
H30A H -0.8989(13) 1.2648(11) 1.0230(8) 0.151 Uiso 1 calc R .
H30B H -1.0323(13) 1.3389(11) 1.0416(8) 0.151 Uiso 1 calc R .
H30C H -0.9035(13) 1.3759(11) 1.0134(8) 0.151 Uiso 1 calc R .
C31 C -1.0188(13) 1.2912(11) 0.8866(12) 0.107(5) Uani 1 d . .
H31A H -0.9739(13) 1.2233(11) 0.9048(12) 0.161 Uiso 1 calc R .
H31B H -1.0266(13) 1.3081(11) 0.8199(12) 0.161 Uiso 1 calc R .
H31C H -1.1033(13) 1.2995(11) 0.9299(12) 0.161 Uiso 1 calc R .
C32 C -1.0158(13) 1.4641(9) 0.8659(11) 0.105(5) Uani 1 d . .
H32A H -1.0163(13) 1.4823(9) 0.7975(11) 0.157 Uiso 1 calc R .
H32B H -0.9743(13) 1.5072(9) 0.8768(11) 0.157 Uiso 1 calc R .
H32C H -1.1030(13) 1.4702(9) 0.9051(11) 0.157 Uiso 1 calc R .
C33 C -0.5090(11) 1.4389(7) 0.8103(8) 0.058(3) Uani 1 d . .
C34 C -0.5857(12) 1.4897(10) 0.8953(10) 0.084(4) Uani 1 d . .
H34A H -0.6615(12) 1.5359(10) 0.8778(10) 0.126 Uiso 1 calc R .
H34B H -0.5320(12) 1.5244(10) 0.9055(10) 0.126 Uiso 1 calc R .
H34C H -0.6107(12) 1.4400(10) 0.9549(10) 0.126 Uiso 1 calc R .
C35 C -0.3920(12) 1.3681(9) 0.8462(10) 0.084(4) Uani 1 d . .
H35A H -0.3440(12) 1.4048(9) 0.8598(10) 0.127 Uiso 1 calc R .
H35B H -0.3378(12) 1.3358(9) 0.7962(10) 0.127 Uiso 1 calc R .
H35C H -0.4205(12) 1.3191(9) 0.9052(10) 0.127 Uiso 1 calc R .
C36 C -0.4697(11) 1.5254(8) 0.7201(9) 0.081(4) Uani 1 d . .
H36A H -0.5456(11) 1.5682(8) 0.6996(9) 0.121 Uiso 1 calc R .
H36B H -0.4126(11) 1.4989(8) 0.6669(9) 0.121 Uiso 1 calc R .
H36C H -0.4267(11) 1.5625(8) 0.7379(9) 0.121 Uiso 1 calc R .
C37 C -0.0206(14) 1.4018(12) 0.5508(12) 0.083(4) Uani 1 d . .
C38 C 0.0723(14) 1.4233(14) 0.4620(12) 0.094(5) Uani 1 d . .
H38A H 0.1243(14) 1.3712(14) 0.4356(12) 0.113 Uiso 1 calc R .
C39 C -0.0895(14) 1.4828(14) 0.5870(11) 0.092(4) Uani 1 d . .
H39A H -0.1500(14) 1.4728(14) 0.6471(11) 0.110 Uiso 1 calc R .
C40 C -0.0344(22) 1.2983(20) 0.6030(20) 0.081(8) Uani 0.50 d P .
H40A H 0.0228(22) 1.2547(20) 0.5640(20) 0.122 Uiso 0.50 calc PR .
H40B H -0.1219(22) 1.2934(20) 0.6131(20) 0.122 Uiso 0.50 calc PR .
H40C H -0.0130(22) 1.2796(20) 0.6656(20) 0.122 Uiso 0.50 calc PR .
H1 H 0.0886(88) 1.2145(139) 0.4104(119) 0.218(89) Uiso 1 d D .
H2 H -0.3279(117) 1.3534(117) 0.6861(99) 0.188(71) Uiso 1 d D .

loop_
_atom_type_symbol
_atom_type_description
_atom_type_scat_dispersion_real
_atom_type_scat_dispersion_imag
_atom_type_scat_source
C C 0.0033 0.0016 'International Tables Vol C Tables 4.2.6.8 and 6.1.1.4'
H H 0.0000 0.0000 'International Tables Vol C Tables 4.2.6.8 and 6.1.1.4'
P P 0.1023 0.0942 'International Tables Vol C Tables 4.2.6.8 and 6.1.1.4'
Cs Cs -0.3680 2.1192 'International Tables Vol C Tables 4.2.6.8 and 6.1.1.4'

loop_
_geom_angle_atom_site_label_1
_geom_angle_atom_site_label_2
_geom_angle_atom_site_label_3
_geom_angle
_geom_angle_site_symmetry_1
_geom_angle_site_symmetry_3
_geom_angle_publ_flag
C1 Cs1 C6 24.8(2) 2_576 2_576 ?
C1 Cs1 C5 42.4(2) 2_576 2_576 ?
C6 Cs1 C5 23.3(2) 2_576 2_576 ?
C1 Cs1 C4 50.4(2) 2_576 2_576 ?
C6 Cs1 C4 41.9(2) 2_576 2_576 ?
C5 Cs1 C4 23.4(2) 2_576 2_576 ?
C1 Cs1 C2 24.4(2) 2_576 2_576 ?
C6 Cs1 C2 42.0(2) 2_576 2_576 ?
C5 Cs1 C2 47.8(2) 2_576 2_576 ?
C4 Cs1 C2 42.1(2) 2_576 2_576 ?
C1 Cs1 C3 42.1(2) 2_576 2_576 ?
C6 Cs1 C3 47.8(2) 2_576 2_576 ?
C5 Cs1 C3 40.3(2) 2_576 2_576 ?
C4 Cs1 C3 23.7(2) 2_576 2_576 ?
C2 Cs1 C3 23.2(2) 2_576 2_576 ?
C1 Cs1 P1 126.8(2) 2_576 . ?
C6 Cs1 P1 124.5(2) 2_576 . ?
C5 Cs1 P1 137.2(2) 2_576 . ?
C4 Cs1 P1 158.9(2) 2_576 . ?
C2 Cs1 P1 145.4(2) 2_576 . ?
C3 Cs1 P1 168.48(15) 2_576 . ?
C1 Cs1 P2 149.2(2) 2_576 . ?
C6 Cs1 P2 141.5(2) 2_576 . ?
C5 Cs1 P2 118.2(2) 2_576 . ?
C4 Cs1 P2 102.2(2) 2_576 . ?
C2 Cs1 P2 126.6(2) 2_576 . ?
C3 Cs1 P2 107.1(2) 2_576 . ?
P1 Cs1 P2 83.93(8) . . ?
C1 Cs1 P1 26.6(2) 2_576 2_576 ?
C6 Cs1 P1 43.7(2) 2_576 2_576 ?
C5 Cs1 P1 66.0(2) 2_576 2_576 ?
C4 Cs1 P1 76.9(2) 2_576 2_576 ?
C2 Cs1 P1 44.4(2) 2_576 2_576 ?
C3 Cs1 P1 66.38(15) 2_576 2_576 ?
P1 Cs1 P1 102.13(7) . 2_576 ?
P2 Cs1 P1 165.49(8) . 2_576 ?
C1 Cs1 Cs1 71.94(15) 2_576 2_576 ?
C6 Cs1 Cs1 79.1(2) 2_576 2_576 ?
C5 Cs1 Cs1 101.6(2) 2_576 2_576 ?
C4 Cs1 Cs1 120.1(2) 2_576 2_576 ?
C2 Cs1 Cs1 90.5(2) 2_576 2_576 ?
C3 Cs1 Cs1 112.92(14) 2_576 2_576 ?
P1 Cs1 Cs1 55.58(6) . 2_576 ?
P2 Cs1 Cs1 137.59(6) . 2_576 ?
P1 Cs1 Cs1 46.55(5) 2_576 2_576 ?
C19 Cs2 C24 23.9(2) 2_486 2_486 ?
C19 Cs2 C20 23.6(2) 2_486 2_486 ?
C24 Cs2 C20 40.7(2) 2_486 2_486 ?
C19 Cs2 C21 41.1(2) 2_486 2_486 ?
C24 Cs2 C21 46.6(2) 2_486 2_486 ?
C20 Cs2 C21 22.9(2) 2_486 2_486 ?
C19 Cs2 C23 41.2(2) 2_486 2_486 ?
C24 Cs2 C23 23.2(2) 2_486 2_486 ?
C20 Cs2 C23 46.0(2) 2_486 2_486 ?
C21 Cs2 C23 38.5(2) 2_486 2_486 ?
C19 Cs2 P2 115.2(2) 2_486 . ?
C24 Cs2 P2 126.7(2) 2_486 . ?
C20 Cs2 P2 123.2(2) 2_486 . ?
C21 Cs2 P2 143.8(2) 2_486 . ?
C23 Cs2 P2 149.3(2) 2_486 . ?
C19 Cs2 C22 48.2(2) 2_486 2_486 ?
C24 Cs2 C22 40.6(2) 2_486 2_486 ?
C20 Cs2 C22 40.1(2) 2_486 2_486 ?
C21 Cs2 C22 22.2(2) 2_486 2_486 ?
C23 Cs2 C22 22.1(2) 2_486 2_486 ?
P2 Cs2 C22 162.8(2) . 2_486 ?
C19 Cs2 C37 137.6(3) 2_486 . ?
C24 Cs2 C37 154.2(3) 2_486 . ?
C20 Cs2 C37 115.7(3) 2_486 . ?
C21 Cs2 C37 107.5(3) 2_486 . ?
C23 Cs2 C37 138.1(3) 2_486 . ?
P2 Cs2 C37 71.6(3) . . ?
C22 Cs2 C37 116.7(3) 2_486 . ?
C19 Cs2 C38 133.8(4) 2_486 . ?
C24 Cs2 C38 139.1(4) 2_486 . ?
C20 Cs2 C38 110.2(4) 2_486 . ?
C21 Cs2 C38 95.1(4) 2_486 . ?
C23 Cs2 C38 118.5(3) 2_486 . ?
P2 Cs2 C38 92.0(3) . . ?
C22 Cs2 C38 98.6(3) 2_486 . ?
C37 Cs2 C38 21.4(3) . . ?
C19 Cs2 P1 149.1(2) 2_486 . ?
C24 Cs2 P1 125.2(2) 2_486 . ?
C20 Cs2 P1 154.1(2) 2_486 . ?
C21 Cs2 P1 132.4(2) 2_486 . ?
C23 Cs2 P1 111.5(2) 2_486 . ?
P2 Cs2 P1 82.60(8) . . ?
C22 Cs2 P1 114.0(2) 2_486 . ?
C37 Cs2 P1 70.5(3) . . ?
C38 Cs2 P1 65.7(3) . . ?
C19 Cs2 Cs2 62.2(2) 2_486 2_486 ?
C24 Cs2 Cs2 77.0(2) 2_486 2_486 ?
C20 Cs2 Cs2 74.5(2) 2_486 2_486 ?
C21 Cs2 Cs2 97.4(2) 2_486 2_486 ?
C23 Cs2 Cs2 100.0(2) 2_486 2_486 ?
P2 Cs2 Cs2 52.94(6) . 2_486 ?
C22 Cs2 Cs2 110.3(2) 2_486 2_486 ?
C37 Cs2 Cs2 110.6(3) . 2_486 ?
C38 Cs2 Cs2 130.7(2) . 2_486 ?
P1 Cs2 Cs2 128.65(6) . 2_486 ?
C1 P1 Cs1 128.2(3) . . ?
C1 P1 Cs2 126.6(3) . . ?
Cs1 P1 Cs2 96.09(7) . . ?
C1 P1 Cs1 53.9(3) . 2_576 ?
Cs1 P1 Cs1 77.87(7) . 2_576 ?
Cs2 P1 Cs1 167.12(10) . 2_576 ?
C19 P2 Cs2 134.0(3) . . ?
C19 P2 Cs1 122.8(3) . . ?
Cs2 P2 Cs1 97.32(8) . . ?
C2 C1 C6 117.1(7) . . ?
C2 C1 P1 123.2(8) . . ?
C6 C1 P1 119.4(7) . . ?
C2 C1 Cs1 83.4(5) . 2_576 ?
C6 C1 Cs1 81.0(5) . 2_576 ?
P1 C1 Cs1 99.6(3) . 2_576 ?
C3 C2 C1 118.9(9) . . ?
C3 C2 C7 115.6(9) . . ?
C1 C2 C7 125.5(8) . . ?
C3 C2 Cs1 78.5(5) . 2_576 ?
C1 C2 Cs1 72.2(5) . 2_576 ?
C7 C2 Cs1 120.6(6) . 2_576 ?
C2 C3 C4 123.4(9) . . ?
C2 C3 Cs1 78.2(5) . 2_576 ?
C4 C3 Cs1 76.6(5) . 2_576 ?
C5 C4 C3 115.6(8) . . ?
C5 C4 C11 124.6(9) . . ?
C3 C4 C11 119.8(8) . . ?
C5 C4 Cs1 77.5(5) . 2_576 ?
C3 C4 Cs1 79.7(5) . 2_576 ?
C11 C4 Cs1 113.4(5) . 2_576 ?
C6 C5 C4 124.6(9) . . ?
C6 C5 Cs1 78.3(5) . 2_576 ?
C4 C5 Cs1 79.2(5) . 2_576 ?
C5 C6 C1 119.2(8) . . ?
C5 C6 C15 116.3(9) . . ?
C1 C6 C15 124.5(8) . . ?
C5 C6 Cs1 78.4(5) . 2_576 ?
C1 C6 Cs1 74.2(5) . 2_576 ?
C15 C6 Cs1 116.3(6) . 2_576 ?
C8 C7 C10 111.6(9) . . ?
C8 C7 C2 110.4(8) . . ?
C10 C7 C2 111.4(9) . . ?
C8 C7 C9 105.1(10) . . ?
C10 C7 C9 106.8(10) . . ?
C2 C7 C9 111.4(9) . . ?
C14 C11 C13 107.7(8) . . ?
C14 C11 C12 109.8(9) . . ?
C13 C11 C12 108.2(9) . . ?
C14 C11 C4 111.2(8) . . ?
C13 C11 C4 111.6(8) . . ?
C12 C11 C4 108.2(8) . . ?
C18 C15 C16 105.0(10) . . ?
C18 C15 C17 106.3(10) . . ?
C16 C15 C17 110.9(9) . . ?
C18 C15 C6 112.3(8) . . ?
C16 C15 C6 111.5(9) . . ?
C17 C15 C6 110.6(9) . . ?
C20 C19 C24 115.8(9) . . ?
C20 C19 P2 120.2(8) . . ?
C24 C19 P2 124.0(8) . . ?
C20 C19 Cs2 79.3(5) . 2_486 ?
C24 C19 Cs2 78.5(5) . 2_486 ?
P2 C19 Cs2 110.8(4) . 2_486 ?
C21 C20 C19 121.1(9) . . ?
C21 C20 C25 114.6(10) . . ?
C19 C20 C25 124.3(10) . . ?
C21 C20 Cs2 79.6(5) . 2_486 ?
C19 C20 Cs2 77.1(5) . 2_486 ?
C25 C20 Cs2 113.8(6) . 2_486 ?
C22 C21 C20 123.2(10) . . ?
C22 C21 Cs2 81.5(5) . 2_486 ?
C20 C21 Cs2 77.4(5) . 2_486 ?
C23 C22 C21 116.6(9) . . ?
C23 C22 C29 119.4(9) . . ?
C21 C22 C29 123.9(9) . . ?
C23 C22 Cs2 76.4(5) . 2_486 ?
C21 C22 Cs2 76.3(5) . 2_486 ?
C29 C22 Cs2 114.2(5) . 2_486 ?
C22 C23 C24 124.2(9) . . ?
C22 C23 Cs2 81.5(5) . 2_486 ?
C24 C23 Cs2 76.6(5) . 2_486 ?
C23 C24 C19 119.0(9) . . ?
C23 C24 C33 116.5(9) . . ?
C19 C24 C33 124.5(9) . . ?
C23 C24 Cs2 80.2(5) . 2_486 ?
C19 C24 Cs2 77.5(5) . 2_486 ?
C33 C24 Cs2 112.0(6) . 2_486 ?
C27 C25 C26 103.8(12) . . ?
C27 C25 C28 105.9(11) . . ?
C26 C25 C28 111.7(10) . . ?
C27 C25 C20 114.2(10) . . ?
C26 C25 C20 112.1(9) . . ?
C28 C25 C20 108.9(10) . . ?
C32 C29 C30 108.2(10) . . ?
C32 C29 C31 108.4(11) . . ?
C30 C29 C31 105.9(11) . . ?
C32 C29 C22 110.9(9) . . ?
C30 C29 C22 110.7(9) . . ?
C31 C29 C22 112.5(9) . . ?
C35 C33 C24 112.2(9) . . ?
C35 C33 C36 111.9(10) . . ?
C24 C33 C36 110.5(9) . . ?
C35 C33 C34 104.6(10) . . ?
C24 C33 C34 112.6(9) . . ?
C36 C33 C34 104.6(9) . . ?
C39 C37 C38 114.8(14) . . ?
C39 C37 C40 124.1(18) . . ?
C38 C37 C40 120.9(18) . . ?
C39 C37 Cs2 89.9(8) . . ?
C38 C37 Cs2 85.2(8) . . ?
C40 C37 Cs2 98.0(11) . . ?
C39 C38 C37 122.6(14) 2_586 . ?
C39 C38 Cs2 94.7(9) 2_586 . ?
C37 C38 Cs2 73.4(8) . . ?
C38 C39 C37 122.5(15) 2_586 . ?

loop_
_geom_bond_atom_site_label_1
_geom_bond_atom_site_label_2
_geom_bond_distance
_geom_bond_site_symmetry_2
_geom_bond_publ_flag
Cs1 C1 3.308(8) 2_576 ?
Cs1 C6 3.395(9) 2_576 ?
Cs1 C5 3.396(9) 2_576 ?
Cs1 C4 3.417(8) 2_576 ?
Cs1 C2 3.452(9) 2_576 ?
Cs1 C3 3.456(9) 2_576 ?
Cs1 P1 3.554(3) . ?
Cs1 P2 3.776(4) . ?
Cs1 P1 4.039(3) 2_576 ?
Cs1 Cs1 4.787(2) 2_576 ?
Cs2 C19 3.465(9) 2_486 ?
Cs2 C24 3.478(9) 2_486 ?
Cs2 C20 3.494(9) 2_486 ?
Cs2 C21 3.522(9) 2_486 ?
Cs2 C23 3.523(9) 2_486 ?
Cs2 P2 3.567(4) . ?
Cs2 C22 3.585(9) 2_486 ?
Cs2 C37 3.679(13) . ?
Cs2 C38 3.825(14) . ?
Cs2 P1 3.856(3) . ?
Cs2 Cs2 5.564(3) 2_486 ?
P1 C1 1.831(9) . ?
P1 Cs1 4.039(3) 2_576 ?
P2 C19 1.813(10) . ?
C1 C2 1.436(13) . ?
C1 C6 1.442(13) . ?
C1 Cs1 3.308(8) 2_576 ?
C2 C3 1.391(12) . ?
C2 C7 1.551(14) . ?
C2 Cs1 3.452(9) 2_576 ?
C3 C4 1.411(13) . ?
C3 Cs1 3.455(9) 2_576 ?
C4 C5 1.381(13) . ?
C4 C11 1.533(12) . ?
C4 Cs1 3.417(8) 2_576 ?
C5 C6 1.372(12) . ?
C5 Cs1 3.396(9) 2_576 ?
C6 C15 1.546(13) . ?
C6 Cs1 3.395(9) 2_576 ?
C7 C8 1.536(13) . ?
C7 C10 1.54(2) . ?
C7 C9 1.56(2) . ?
C11 C14 1.516(14) . ?
C11 C13 1.514(13) . ?
C11 C12 1.529(13) . ?
C15 C18 1.524(15) . ?
C15 C16 1.528(14) . ?
C15 C17 1.533(14) . ?
C19 C20 1.423(15) . ?
C19 C24 1.441(14) . ?
C19 Cs2 3.465(9) 2_486 ?
C20 C21 1.395(13) . ?
C20 C25 1.558(15) . ?
C20 Cs2 3.494(9) 2_486 ?
C21 C22 1.368(13) . ?
C21 Cs2 3.522(9) 2_486 ?
C22 C23 1.365(13) . ?
C22 C29 1.530(13) . ?
C22 Cs2 3.585(9) 2_486 ?
C23 C24 1.411(13) . ?
C23 Cs2 3.523(9) 2_486 ?
C24 C33 1.549(15) . ?
C24 Cs2 3.478(9) 2_486 ?
C25 C27 1.53(2) . ?
C25 C26 1.541(15) . ?
C25 C28 1.55(2) . ?
C29 C32 1.499(14) . ?
C29 C30 1.517(15) . ?
C29 C31 1.52(2) . ?
C33 C35 1.527(14) . ?
C33 C36 1.552(14) . ?
C33 C34 1.56(2) . ?
C37 C39 1.38(2) . ?
C37 C38 1.40(2) . ?
C37 C40 1.48(3) . ?
C38 C39 1.36(2) 2_586 ?
C39 C38 1.36(2) 2_586 ?
